data_2300588
loop_
_publ_author_name
'Niep\"otter, Benedikt'
'Herbst-Irmer, Regine'
'Stalke, Dietmar'

_publ_section_title
;
 Empirical correction for resolution- and temperature-dependent errors
 caused by factors such as thermal diffuse scattering
;
_journal_coeditor_code KS5474SUP1
_journal_issue 5
_journal_name_full 'Journal of Applied Crystallography'
_journal_page_first 1485
_journal_page_last 1497
_journal_paper_doi 10.1107/S1600576715014934
_journal_volume 48
_journal_year 2015
_chemical_formula_sum 'C96 H126 Mg3 N36'
_chemical_formula_weight 1857.25
_space_group_crystal_system trigonal
_space_group_IT_number 148
_space_group_name_Hall '-R 3'
_space_group_name_H-M_alt 'R -3 :H'
_symmetry_space_group_name_Hall '-R 3'
_symmetry_space_group_name_H-M 'R -3 :H'
_atom_sites_solution_hydrogens mixed
_audit_conform_dict_location ftp://ftp.iucr.org/pub/cif_core.dic
_audit_conform_dict_name cif_core.dic
_audit_conform_dict_version 2.3
_audit_creation_date '28-Apr-04 T18:50:17-00:00'
_audit_creation_method 'XD routine XDCIF'
_cell_angle_alpha 90
_cell_angle_beta 90
_cell_angle_gamma 120
_cell_formula_units_Z 3
_cell_length_a 10.6769(5)
_cell_length_b 10.6769(5)
_cell_length_c 24.6539(12)
_cell_measurement_reflns_used 9777
_cell_measurement_temperature 100(2)
_cell_measurement_theta_max 50.168
_cell_measurement_theta_min 2.352
_cell_volume 2433.9(2)
_computing_cell_refinement 'SAINT V8.30C'
_computing_data_collection 'APEX2 v2012.2'
_computing_data_reduction 'SAINT V8.30C'
_computing_molecular_graphics 'H\"ubschle, (2011)'
_computing_publication_material 'L\"ubben, (to be published)'
_computing_structure_refinement 'Volkov et al, (2006)'
_computing_structure_solution
;SHELXT (G.M.Sheldrick,Act
a Cryst.(2015)A71,3-8)
;
_diffrn_ambient_temperature 100(2)
_diffrn_measured_fraction_theta_full 1.000
_diffrn_measured_fraction_theta_max 0.927
_diffrn_measurement_device_type 'Bruker Smart APEX II Quazar'
_diffrn_measurement_method 'omega scans'
_diffrn_radiation_type MoK\a
_diffrn_radiation_wavelength 0.71073
_diffrn_reflns_av_R_equivalents 0.0213
_diffrn_reflns_av_unetI/netI 0.0213
_diffrn_reflns_laue_measured_fraction_full 1.000
_diffrn_reflns_laue_measured_fraction_max 0.927
_diffrn_reflns_limit_h_max 22
_diffrn_reflns_limit_h_min -22
_diffrn_reflns_limit_k_max 19
_diffrn_reflns_limit_k_min -22
_diffrn_reflns_limit_l_max 48
_diffrn_reflns_limit_l_min -47
_diffrn_reflns_number 34622
_diffrn_reflns_point_group_measured_fraction_full 1.000
_diffrn_reflns_point_group_measured_fraction_max 0.927
_diffrn_reflns_theta_full 25.242
_diffrn_reflns_theta_max 50.168
_diffrn_reflns_theta_min 2.352
_diffrn_source 'INCOATEC Microsource'
_exptl_absorpt_coefficient_mu 0.098
_exptl_absorpt_correction_T_max 1.0000
_exptl_absorpt_correction_T_min 0.9328
_exptl_absorpt_correction_type multi-scan
_exptl_absorpt_process_details SADABS-2014/2
_exptl_crystal_colour colorless
_exptl_crystal_density_diffrn 1.267
_exptl_crystal_description block
_exptl_crystal_F_000 990
_exptl_crystal_size_max 0.250
_exptl_crystal_size_mid 0.200
_exptl_crystal_size_min 0.200
_refine_diff_density_max 0.202
_refine_diff_density_min -0.163
_refine_diff_density_rms 0.033
_refine_ls_extinction_method none
_refine_ls_goodness_of_fit_ref 2.71
_refine_ls_matrix_type full
_refine_ls_number_parameters 163
_refine_ls_number_reflns 4511
_refine_ls_number_restraints 0
_refine_ls_R_factor_all 0.022
_refine_ls_R_factor_gt 0.019
_refine_ls_shift/su_max 0
_refine_ls_structure_factor_coef Fsqd
_refine_ls_weighting_details
;
calc w2 = 1/[s^2^(Fo^2^)] 
;
_refine_ls_weighting_scheme calc
_refine_ls_wR_factor_ref 0.033
_reflns_Friedel_coverage 0.000
_reflns_number_gt 4654
_reflns_number_total 5288
_reflns_threshold_expression 'I > 2\s(I)'
_cod_data_source_file ks5474sup1.txt
_cod_data_source_block 1_ImS_100K_best_box_1_scale
_cod_database_code 2300588
_publcif_datablock.id {c8413ad7-18c8-4b9f-ad4f-5ac23b1a2c9b}

_shelx_shelxl_version_number 2014/7
_shelx_estimated_absorpt_t_max 0.981
_shelx_estimated_absorpt_t_min 0.976

loop_
_space_group_symop_id
_space_group_symop_operation_xyz
1 +X,+Y,+Z
2 -Y,+X-Y,+Z
3 -X+Y,-X,+Z
4 -X,-Y,-Z
5 +Y,-X+Y,-Z
6 +X-Y,+X,-Z
7 1/3+X,2/3+Y,2/3+Z
8 1/3-X,2/3-Y,2/3-Z
9 1/3-Y,2/3+X-Y,2/3+Z
10 1/3+Y,2/3-X+Y,2/3-Z
11 1/3-X+Y,2/3-X,2/3+Z
12 1/3+X-Y,2/3+X,2/3-Z
13 2/3+X,1/3+Y,1/3+Z
14 2/3-X,1/3-Y,1/3-Z
15 2/3-Y,1/3+X-Y,1/3+Z
16 2/3+Y,1/3-X+Y,1/3-Z
17 2/3-X+Y,1/3-X,1/3+Z
18 2/3+X-Y,1/3+X,1/3-Z

loop_
_atom_local_axes_atom_label
_atom_local_axes_atom0
_atom_local_axes_ax1
_atom_local_axes_atom1
_atom_local_axes_atom2
_atom_local_axes_ax2
MG(1) C(6) Z MG(1) N(1) Y
N(1) C(1) Z N(1) N(2) Y
N(2) C(3) X N(2) N(1) Y
C(1) C(2) X C(1) C(3) Y
C(2) C(3) X C(2) C(1) Y
C(4) C(3) -Z C(4) C(2) X
C(3) C(2) -X C(3) C(1) Y
C(5) C(1) Z C(5) C(2) X
C(6) MG(1) Z C(6) N(2) Y
H(2) C(2) Z H(2) C(1) Y
H(4A) C(4) Z H(4A) H(4C) Y
H(4B) C(4) Z H(4B) H(4A) Y
H(4C) C(4) Z H(4C) H(4B) Y
H(5A) C(5) Z H(5A) H(5D) Y
H(5B) C(5) Z H(5B) H(5F) Y
H(5C) C(5) Z H(5C) H(5E) Y
H(5D) C(5) Z H(5D) H(5B) Y
H(5E) C(5) Z H(5E) H(5A) Y
H(5F) C(5) Z H(5F) H(5C) Y

loop_
_atom_rho_multipole_atom_label
_atom_rho_multipole_coeff_Pv
_atom_rho_multipole_coeff_P00
_atom_rho_multipole_coeff_P11
_atom_rho_multipole_coeff_P1-1
_atom_rho_multipole_coeff_P10
_atom_rho_multipole_coeff_P20
_atom_rho_multipole_coeff_P21
_atom_rho_multipole_coeff_P2-1
_atom_rho_multipole_coeff_P22
_atom_rho_multipole_coeff_P2-2
_atom_rho_multipole_coeff_P30
_atom_rho_multipole_coeff_P31
_atom_rho_multipole_coeff_P3-1
_atom_rho_multipole_coeff_P32
_atom_rho_multipole_coeff_P3-2
_atom_rho_multipole_coeff_P33
_atom_rho_multipole_coeff_P3-3
_atom_rho_multipole_coeff_P40
_atom_rho_multipole_coeff_P41
_atom_rho_multipole_coeff_P4-1
_atom_rho_multipole_coeff_P42
_atom_rho_multipole_coeff_P4-2
_atom_rho_multipole_coeff_P43
_atom_rho_multipole_coeff_P4-3
_atom_rho_multipole_coeff_P44
_atom_rho_multipole_coeff_P4-4
_atom_rho_multipole_kappa
_atom_rho_multipole_kappa_prime0
_atom_rho_multipole_kappa_prime1
_atom_rho_multipole_kappa_prime2
_atom_rho_multipole_kappa_prime3
_atom_rho_multipole_kappa_prime4
Mg(1) 0.246(11) 0 0 0 0 0 0 0 0 0 0 0 0 0 0 0 0 0 0 0 0 0 0 0 0 0 1 1 1 1 1 1
N(1) 5.135(10) 0 -0.025(3) -0.096(4) -0.038(4) 0.104(4) 0.002(3) 0.106(4) 0.007(4) -0.002(3) 0.121(4) -0.009(3) -0.029(4) 0.073(4) -0.020(3) 0.010(3) -0.057(4) 0.040(5) 0.004(4) 0.016(4) 0.038(5) -0.009(4) 0.015(4) 0.011(4) 0.015(4) -0.009(4) 0.9888(9) 1 1 1 1 1
N(2) 5.050(11) 0 0.005(4) -0.003(5) 0 -0.042(4) 0 0 0.026(4) 0.047(5) 0 0.022(3) -0.005(4) 0 0 0.177(4) -0.063(4) 0.050(5) 0 0 0.016(4) -0.007(5) 0 0 -0.013(5) 0.024(5) 0.9888(9) 1 1 1 1 1
C(1) 3.975(13) 0 0.061(5) 0.022(4) 0 -0.162(4) 0 0 0.029(4) 0.015(4) 0 0.019(3) 0.004(3) 0 0 0.226(5) -0.095(4) 0.018(4) 0 0 0.001(4) -0.023(4) 0 0 0.007(5) 0.031(5) 0.9992(13) 1 1 1 1 1
C(2) 4.026(14) 0 0.032(5) 0.025(6) 0 -0.108(5) 0 0 0.001(4) 0.024(6) 0 -0.008(4) 0.010(4) 0 0 0.215(6) -0.076(4) -0.005(6) 0 0 0.010(5) 0.013(6) 0 0 0.025(7) -0.023(5) 0.9992(13) 1 1 1 1 1
C(4) 4.197(19) 0 0 0 -0.014(4) 0.005(4) 0 0 0 0 0.279(4) 0 0 0 0 0.066(3) 0 0.055(5) 0 0 0 0 -0.018(4) 0 0 0 0.9601(18) 1 1 1 1 1
C(3) 3.975(13) 0 0.061(5) 0.022(4) 0 -0.162(4) 0 0 0.029(4) 0.015(4) 0 0.019(3) 0.004(3) 0 0 0.226(5) -0.095(4) 0.018(4) 0 0 0.001(4) -0.023(4) 0 0 0.007(5) 0.031(5) 0.9992(13) 1 1 1 1 1
C(5) 4.197(19) 0 0 0 -0.014(4) 0.005(4) 0 0 0 0 0.279(4) 0 0 0 0 0.066(3) 0 0.055(5) 0 0 0 0 -0.018(4) 0 0 0 0.9601(18) 1 1 1 1 1
C(6) 1.395(10) 0 0 0 -0.068(2) 0.042(3) 0 0 0 0 -0.035(3) 0 0 0 0 0.002(2) -0.073(3) -0.014(3) 0 0 0 0 0.008(3) -0.027(4) 0 0 0.953(3) 1 1 1 1 1
H(2) 0.917(8) 0 0 0 0.151(5) 0 0 0 0 0 0 0 0 0 0 0 0 0 0 0 0 0 0 0 0 0 1.1 1.18 1.18 1.18 1.18 1.18
H(4A) 0.926(4) 0 0 0 0.137(2) 0 0 0 0 0 0 0 0 0 0 0 0 0 0 0 0 0 0 0 0 0 1.1 1.18 1.18 1.18 1.18 1.18
H(4B) 0.926(4) 0 0 0 0.137(2) 0 0 0 0 0 0 0 0 0 0 0 0 0 0 0 0 0 0 0 0 0 1.1 1.18 1.18 1.18 1.18 1.18
H(4C) 0.926(4) 0 0 0 0.137(2) 0 0 0 0 0 0 0 0 0 0 0 0 0 0 0 0 0 0 0 0 0 1.1 1.18 1.18 1.18 1.18 1.18
H(5A) 0.4166(18) 0 0 0 0.0548(11) 0 0 0 0 0 0 0 0 0 0 0 0 0 0 0 0 0 0 0 0 0 1.1 1.18 1.18 1.18 1.18 1.18
H(5B) 0.4166(18) 0 0 0 0.0548(11) 0 0 0 0 0 0 0 0 0 0 0 0 0 0 0 0 0 0 0 0 0 1.1 1.18 1.18 1.18 1.18 1.18
H(5C) 0.4166(18) 0 0 0 0.0548(11) 0 0 0 0 0 0 0 0 0 0 0 0 0 0 0 0 0 0 0 0 0 1.1 1.18 1.18 1.18 1.18 1.18
H(5D) 0.509(2) 0 0 0 0.0823(14) 0 0 0 0 0 0 0 0 0 0 0 0 0 0 0 0 0 0 0 0 0 1.1 1.18 1.18 1.18 1.18 1.18
H(5E) 0.509(2) 0 0 0 0.0823(14) 0 0 0 0 0 0 0 0 0 0 0 0 0 0 0 0 0 0 0 0 0 1.1 1.18 1.18 1.18 1.18 1.18
H(5F) 0.509(2) 0 0 0 0.0823(14) 0 0 0 0 0 0 0 0 0 0 0 0 0 0 0 0 0 0 0 0 0 1.1 1.18 1.18 1.18 1.18 1.18

loop_
_atom_site_label
_atom_site_type_symbol
_atom_site_fract_x
_atom_site_fract_y
_atom_site_fract_z
_atom_site_U_iso_or_equiv
_atom_site_adp_type
_atom_site_occupancy
_atom_site_symmetry_multiplicity
Mg(1) Mg 0.666667 0.333333 0.833333 0.012 Uani 0.5001 6
N(1) N 0.557095(17) 0.406791(17) 0.776897(7) 0.014 Uani 1 18
N(2) N 0.565051(15) 0.374553(12) 0.723327(7) 0.013 Uani 1 18
C(1) C 0.455496(14) 0.445033(14) 0.779025(6) 0.015 Uani 1 18
C(2) C 0.396022(16) 0.435583(14) 0.727097(7) 0.017 Uani 1 18
C(4) C 0.448208(15) 0.353720(15) 0.633810(7) 0.018 Uani 1 18
C(3) C 0.467891(14) 0.389389(13) 0.692731(6) 0.014 Uani 1 18
C(5) C 0.416116(17) 0.488259(17) 0.831106(7) 0.022 Uani 1 18
C(6) C 0.666667 0.333333 0.703490(10) 0.013 Uani 1 6
H(2) H 0.311233 0.45835 0.717236 0.01989(4) Uiso 1 18
H(4A) H 0.407569 0.239139 0.627638 0.02784(4) Uiso 1 18
H(4B) H 0.54966 0.415995 0.612268 0.02784(4) Uiso 1 18
H(4C) H 0.371148 0.380975 0.616785 0.02784(4) Uiso 1 18
H(5A) H 0.302744 0.457761 0.831573 0.03258(5) Uiso 0.45 18
H(5B) H 0.481472 0.604902 0.834813 0.03258(5) Uiso 0.45 18
H(5C) H 0.446797 0.44553 0.86534 0.03258(5) Uiso 0.45 18
H(5D) H 0.403815 0.581913 0.824224 0.03258(5) Uiso 0.55 18
H(5E) H 0.309091 0.406472 0.844359 0.03258(5) Uiso 0.55 18
H(5F) H 0.492262 0.508003 0.863636 0.03258(5) Uiso 0.55 18

loop_
_atom_site_aniso_label
_atom_site_aniso_U_11
_atom_site_aniso_U_22
_atom_site_aniso_U_33
_atom_site_aniso_U_23
_atom_site_aniso_U_13
_atom_site_aniso_U_12
Mg(1) 0.01478(3) 0.01478(3) 0.00753(5) 0 0 0.007394(16)
N(1) 0.01641(6) 0.01831(6) 0.00961(6) -0.00004(4) -0.00014(4) 0.01056(5)
N(2) 0.01506(5) 0.01624(5) 0.00859(6) -0.00007(3) -0.00086(4) 0.00886(4)
C(1) 0.01613(5) 0.01836(5) 0.01292(6) 0.00003(4) 0.00066(4) 0.01013(4)
C(2) 0.01594(5) 0.01954(6) 0.01604(7) -0.00007(4) -0.00183(4) 0.01034(5)
C(4) 0.02245(6) 0.02079(6) 0.01229(6) -0.00122(4) -0.00509(4) 0.01084(5)
C(3) 0.01541(5) 0.01593(5) 0.01154(6) 0.00006(3) -0.00245(4) 0.00784(4)
C(5) 0.02505(6) 0.02870(7) 0.01721(7) -0.00186(5) 0.00286(4) 0.01783(6)
C(6) 0.01492(6) 0.01492(6) 0.00889(10) 0 0 0.00746(3)

loop_
_geom_angle_atom_site_label_1
_geom_angle_atom_site_label_2
_geom_angle_atom_site_label_3
_geom_angle
_geom_angle_site_symmetry_1
_geom_angle_site_symmetry_2
_geom_angle_site_symmetry_3
_geom_angle_publ_flag
N(2) N(1) C(1) 105.93(2) 1_555 1_555 1_555 yes
N(1) N(2) C(3) 110.98(2) 1_555 1_555 1_555 yes
N(1) N(2) C(6) 123.36(3) 1_555 1_555 1_555 yes
N(1) N(2) C(6) 123.36(3) 1_555 1_555 2_655 yes
N(1) N(2) C(6) 123.36(3) 1_555 1_555 3_665 yes
C(3) N(2) C(6) 125.65(3) 1_555 1_555 1_555 yes
C(3) N(2) C(6) 125.65(3) 1_555 1_555 2_655 yes
C(3) N(2) C(6) 125.65(3) 1_555 1_555 3_665 yes
C(6) N(2) C(6) 0.0003104(4) 1_555 1_555 2_655 yes
C(6) N(2) C(6) 0.0001817(6) 1_555 1_555 3_665 yes
C(6) N(2) C(6) 0.0004127(2) 2_655 1_555 3_665 yes
N(1) C(1) C(2) 110.33(3) 1_555 1_555 1_555 yes
N(1) C(1) C(5) 121.63(2) 1_555 1_555 1_555 yes
C(2) C(1) C(5) 128.03(2) 1_555 1_555 1_555 yes
C(1) C(2) C(3) 105.68(3) 1_555 1_555 1_555 yes
C(1) C(2) H(2) 126.06(3) 1_555 1_555 1_555 yes
C(3) C(2) H(2) 128.25(3) 1_555 1_555 1_555 yes
C(3) C(4) H(4A) 110.53(2) 1_555 1_555 1_555 yes
C(3) C(4) H(4B) 110.53(2) 1_555 1_555 1_555 yes
C(3) C(4) H(4C) 109.73(2) 1_555 1_555 1_555 yes
H(4A) C(4) H(4B) 109.65(2) 1_555 1_555 1_555 yes
H(4A) C(4) H(4C) 108.59(2) 1_555 1_555 1_555 yes
H(4B) C(4) H(4C) 107.75(2) 1_555 1_555 1_555 yes
N(2) C(3) C(2) 107.06(2) 1_555 1_555 1_555 yes
N(2) C(3) C(4) 122.11(2) 1_555 1_555 1_555 yes
C(2) C(3) C(4) 130.80(2) 1_555 1_555 1_555 yes
C(1) C(5) H(5A) 111.13(2) 1_555 1_555 1_555 yes
C(1) C(5) H(5B) 107.95(2) 1_555 1_555 1_555 yes
C(1) C(5) H(5C) 110.36(2) 1_555 1_555 1_555 yes
C(1) C(5) H(5D) 109.43(2) 1_555 1_555 1_555 yes
C(1) C(5) H(5E) 110.85(2) 1_555 1_555 1_555 yes
C(1) C(5) H(5F) 113.33(2) 1_555 1_555 1_555 yes
H(5A) C(5) H(5B) 108.92(2) 1_555 1_555 1_555 yes
H(5A) C(5) H(5C) 113.06(2) 1_555 1_555 1_555 yes
H(5A) C(5) H(5D) 69.346(14) 1_555 1_555 1_555 yes
H(5A) C(5) H(5E) 35.638(8) 1_555 1_555 1_555 yes
H(5A) C(5) H(5F) 131.73(3) 1_555 1_555 1_555 yes
H(5B) C(5) H(5C) 105.13(2) 1_555 1_555 1_555 yes
H(5B) C(5) H(5D) 42.276(10) 1_555 1_555 1_555 yes
H(5B) C(5) H(5E) 135.44(2) 1_555 1_555 1_555 yes
H(5B) C(5) H(5F) 74.058(17) 1_555 1_555 1_555 yes
H(5C) C(5) H(5D) 135.26(3) 1_555 1_555 1_555 yes
H(5C) C(5) H(5E) 81.097(19) 1_555 1_555 1_555 yes
H(5C) C(5) H(5F) 32.035(8) 1_555 1_555 1_555 yes
H(5D) C(5) H(5E) 102.99(2) 1_555 1_555 1_555 yes
H(5D) C(5) H(5F) 111.15(2) 1_555 1_555 1_555 yes
H(5E) C(5) H(5F) 108.61(2) 1_555 1_555 1_555 yes
N(2) C(6) N(2) 109.155(19) 1_555 1_555 2_655 yes
N(2) C(6) N(2) 109.155(19) 1_555 1_555 3_665 yes
N(2) C(6) N(2) 109.156(19) 2_655 1_555 3_665 yes
C(5) H(5A) H(5E) 72.180(14) 1_555 1_555 1_555 yes
C(5) H(5B) H(5D) 68.862(13) 1_555 1_555 1_555 yes
C(5) H(5C) H(5F) 73.982(14) 1_555 1_555 1_555 yes
C(5) H(5D) H(5B) 68.862(14) 1_555 1_555 1_555 yes
C(5) H(5E) H(5A) 72.182(13) 1_555 1_555 1_555 yes
C(5) H(5F) H(5C) 73.983(14) 1_555 1_555 1_555 yes

loop_
_geom_bond_atom_site_label_1
_geom_bond_atom_site_label_2
_geom_bond_distance
_geom_bond_site_symmetry_1
_geom_bond_site_symmetry_2
_geom_bond_publ_flag
N(1) N(2) 1.3781(4) 1_555 1_555 yes
N(1) C(1) 1.3376(3) 1_555 1_555 yes
N(2) C(3) 1.3544(3) 1_555 1_555 yes
N(2) C(6) 1.4448(3) 1_555 1_555 yes
N(2) C(6) 1.4448(3) 1_555 2_655 yes
N(2) C(6) 1.4448(3) 1_555 3_665 yes
C(1) C(2) 1.4101(4) 1_555 1_555 yes
C(1) C(5) 1.4942(4) 1_555 1_555 yes
C(2) C(3) 1.3887(4) 1_555 1_555 yes
C(2) H(2) 1.0760(3) 1_555 1_555 yes
C(4) C(3) 1.4897(4) 1_555 1_555 yes
C(4) H(4A) 1.0850(2) 1_555 1_555 yes
C(4) H(4B) 1.0850(2) 1_555 1_555 yes
C(4) H(4C) 1.0850(2) 1_555 1_555 yes
C(5) H(5A) 1.0850(3) 1_555 1_555 yes
C(5) H(5B) 1.0850(3) 1_555 1_555 yes
C(5) H(5C) 1.0850(3) 1_555 1_555 yes
C(5) H(5D) 1.0850(2) 1_555 1_555 yes
C(5) H(5E) 1.0850(3) 1_555 1_555 yes
C(5) H(5F) 1.0850(3) 1_555 1_555 yes
H(5A) H(5E) 0.66403501806646 1_555 1_555 yes
H(5B) H(5D) 0.78252930175653 1_555 1_555 yes
H(5C) H(5F) 0.59877184193746 1_555 1_555 yes

_cod_database_fobs_code 2300588
